data_2005242
loop_
_publ_author_name
'Gong, Y.'
'Robinson, P. D.'
'Bausch, M. J.'

_publ_section_title 5,5-Diethyl-1-methyl-1<i>H</i>,2<i>H</i>,3<i>H</i>,5<i>H</i>-pyrimidine-2-spiro-9'-fluorene-4,6-dione
_journal_issue 8
_journal_name_full 'Acta Crystallographica Section C'
_journal_page_first 2081
_journal_page_last 2084
_journal_paper_doi 10.1107/S0108270196001485
_journal_volume 52
_journal_year 1996
_chemical_formula_sum 'C21 H22 N2 O2'
_chemical_formula_weight 334.42
_chemical_name_systematic
;
5,5-diethyl-1-methyl-(1H,2H,3H,5H)-hexahydropyrimidine-4,6-dione-2-
spiro-9'-fluorene
;
_space_group_IT_number 60
_symmetry_cell_setting orthorhombic
_symmetry_space_group_name_Hall '-P 2n 2ab'
_symmetry_space_group_name_H-M 'P b c n'
_cell_angle_alpha 90
_cell_angle_beta 90
_cell_angle_gamma 90
_cell_formula_units_Z 8
_cell_length_a 15.557(9)
_cell_length_b 13.138(4)
_cell_length_c 17.899(5)
_cell_measurement_reflns_used 25
_cell_measurement_temperature 296
_cell_measurement_theta_max 9.4
_cell_measurement_theta_min 8.7
_cell_volume 3658(3)
_computing_cell_refinement 'MSC/AFC Diffractometer Control Software'
_computing_data_collection
;
MSC/AFC Diffractometer Control Software (Molecular Structure
Corporation, 1988)
;
_computing_data_reduction
;
 PROCESS TEXSAN (Molecular Structure Corporation, 1985)
;
_computing_molecular_graphics 'ORTEP (Johnson, 1965) TEXSAN'
_computing_publication_material 'FINISH TEXSAN; PLATON (Spek, 1990)'
_computing_structure_refinement 'LS TEXSAN'
_computing_structure_solution 'SHELXS86 (Sheldrick, 1985)'
_diffrn_ambient_temperature 296
_diffrn_measurement_device 'Rigaku AFC5S diffractometer'
_diffrn_measurement_method '\w scans (rate 3\% min^-1^ in \w, max. 3 repetitions)'
_diffrn_radiation_monochromator graphite
_diffrn_radiation_source x-ray_tube
_diffrn_radiation_type 'Mo K\a'
_diffrn_radiation_wavelength 0.71069
_diffrn_reflns_av_R_equivalents 0.051
_diffrn_reflns_limit_h_max 18
_diffrn_reflns_limit_h_min 0
_diffrn_reflns_limit_k_max 15
_diffrn_reflns_limit_k_min -15
_diffrn_reflns_limit_l_max 0
_diffrn_reflns_limit_l_min -21
_diffrn_reflns_number 6535
_diffrn_reflns_theta_max 25
_diffrn_reflns_theta_min 1.75
_diffrn_standards_decay_% 1.4
_diffrn_standards_interval_count 150
_diffrn_standards_number 3
_exptl_absorpt_coefficient_mu .073
_exptl_absorpt_correction_type none
_exptl_crystal_colour colorless
_exptl_crystal_density_diffrn 1.214
_exptl_crystal_description bladed
_exptl_crystal_F_000 1424
_exptl_crystal_size_max 0.38
_exptl_crystal_size_mid 0.28
_exptl_crystal_size_min 0.14
_refine_diff_density_max 0.16
_refine_diff_density_min -0.20
_refine_ls_extinction_coef 0.0
_refine_ls_extinction_method
;
none
;
_refine_ls_goodness_of_fit_obs 1.38
_refine_ls_hydrogen_treatment 'noref (riding, C-H 0.95 \%A)'
_refine_ls_matrix_type full
_refine_ls_number_parameters 226
_refine_ls_number_reflns 1329
_refine_ls_R_factor_obs 0.048
_refine_ls_shift/esd_max 0.0002
_refine_ls_structure_factor_coef F
_refine_ls_weighting_details 'w = 4F~o~^2^/\s^2^(F~o~^2^)'
_refine_ls_weighting_scheme calc
_refine_ls_wR_factor_obs 0.044
_reflns_number_observed 1329
_reflns_number_total 3421
_reflns_observed_criterion '[I > 2.0\s(I)]'
_cod_data_source_file fg1159.cif
_cod_data_source_block default
_cod_depositor_comments
;
The following automatic conversions were performed:

'_refine_ls_weighting_scheme' value 'w = 4F~o~^2^/\s^2^(F~o~^2^)' was
changed to 'calc'. New tag '_refine_ls_weighting_details' was
created. The value of the new tag was set to 'w =
4F~o~^2^/\s^2^(F~o~^2^)'.

Automatic conversion script
Id: cif_fix_values 3143 2015-03-26 13:38:13Z robertas 
;
_cod_original_cell_volume 3658(4)
_cod_database_code 2005242

loop_
_symmetry_equiv_pos_as_xyz
x,y,z
1/2-x,1/2-y,1/2+z
1/2+x,1/2-y,-z
-x,y,1/2-z
-x,-y,-z
1/2+x,1/2+y,1/2-z
1/2-x,1/2+y,z
x,-Y,1/2+z

loop_
_atom_site_aniso_label
_atom_site_aniso_U_11
_atom_site_aniso_U_22
_atom_site_aniso_U_33
_atom_site_aniso_U_12
_atom_site_aniso_U_13
_atom_site_aniso_U_23
O4 0.078(2) 0.0582(18) 0.0393(16) -0.0068(17) -0.0057(16) -0.0097(17)
O6 0.077(2) 0.0286(15) 0.073(2) -0.0048(16) -0.0112(18) 0.0018(14)
N1 0.050(2) 0.0271(18) 0.044(2) -0.0018(16) -0.0094(18) -0.0028(16)
N3 0.055(2) 0.0265(16) 0.042(2) -0.0023(16) -0.0025(19) -0.0051(16)
C2 0.042(2) 0.030(2) 0.045(2) 0.0002(19) -0.004(2) -0.002(2)
C4 0.044(3) 0.040(3) 0.041(3) 0.001(2) 0.012(2) -0.004(2)
C5 0.053(3) 0.035(2) 0.040(2) -0.007(2) 0.004(2) 0.005(2)
C6 0.039(2) 0.032(2) 0.051(3) 0.000(2) 0.008(2) 0.001(2)
C7 0.080(3) 0.045(3) 0.060(3) -0.002(2) -0.016(3) -0.009(2)
C8 0.081(3) 0.046(3) 0.052(3) 0.003(3) -0.011(3) 0.008(2)
C9 0.065(3) 0.074(3) 0.073(3) 0.020(3) -0.015(3) 0.000(3)
C10 0.084(4) 0.072(3) 0.055(3) -0.018(3) 0.017(3) 0.005(3)
C11 0.078(4) 0.110(4) 0.094(4) -0.017(3) 0.044(4) -0.007(4)
C1' 0.056(3) 0.072(3) 0.045(3) 0.010(3) -0.002(3) 0.017(2)
C2' 0.058(3) 0.096(4) 0.049(3) 0.005(3) 0.007(3) 0.009(3)
C3' 0.076(4) 0.074(3) 0.037(3) -0.010(3) 0.004(3) 0.001(3)
C4' 0.082(4) 0.048(3) 0.032(3) 0.000(3) -0.010(2) 0.007(2)
C4a' 0.058(3) 0.035(2) 0.036(2) -0.001(2) -0.012(2) -0.005(2)
C4b' 0.055(3) 0.036(2) 0.050(3) 0.005(2) -0.018(2) -0.001(2)
C5' 0.079(4) 0.067(3) 0.070(3) 0.019(3) -0.020(3) 0.006(3)
C6' 0.074(4) 0.079(4) 0.092(4) 0.024(3) -0.032(4) -0.006(4)
C7' 0.039(3) 0.072(4) 0.106(5) 0.006(3) -0.002(3) -0.025(3)
C8' 0.049(3) 0.047(3) 0.083(4) -0.004(2) -0.001(3) -0.003(3)
C8a' 0.038(3) 0.033(2) 0.060(3) 0.002(2) -0.005(2) -0.006(2)
C9a' 0.043(3) 0.040(2) 0.038(2) 0.002(2) -0.006(2) 0.000(2)

loop_
_atom_site_label
_atom_site_fract_x
_atom_site_fract_y
_atom_site_fract_z
_atom_site_U_iso_or_equiv
_atom_site_thermal_displace_type
_atom_site_calc_flag
_atom_site_calc_attached_atom
O4 .7022(2) -0.1357(2) .3570(2) .059(1) Uani ? ?
O6 .8079(2) .1469(2) .4933(2) .060(1) Uani ? ?
N1 .8054(2) -.0089(2) .5428(2) .040(1) Uani ? ?
N3 .7524(2) -0.1508(2) .4733(2) .041(1) Uani ? ?
C2 .7849(2) -0.1172(3) .5452(2) .039(1) Uani ? ?
C4 .7342(2) -.0951(3) .4118(2) .042(2) Uani ? ?
C5 .7558(3) .0173(3) .4122(2) .043(1) Uani ? ?
C6 .7910(2) .0561(3) .4861(2) .041(1) Uani ? ?
C7 .8387(3) .0344(3) .6130(2) .062(2) Uani ? ?
C8 .6729(3) .0768(3) .3943(2) .060(2) Uani ? ?
C9 .6012(3) .0650(3) .4512(3) .071(2) Uani ? ?
C10 .8209(3) .0393(3) .3496(3) .070(2) Uani ? ?
C11 .9065(3) -.0148(4) .3576(3) .094(2) Uani ? ?
C1' .6383(3) -0.1060(3) .6163(2) .058(2) Uani ? ?
C2' .5898(3) -0.1407(4) .6762(3) .068(2) Uani ? ?
C3' .6226(3) -0.2088(4) .7252(2) .062(2) Uani ? ?
C4' .7058(3) -0.2448(3) .7181(2) .054(2) Uani ? ?
C4a' .7545(3) -0.2107(3) .6579(2) .043(1) Uani ? ?
C4b' .8422(3) -0.2348(3) .6348(2) .047(2) Uani ? ?
C5' .9032(3) -0.2975(4) .6680(3) .072(2) Uani ? ?
C6' .9831(4) -0.3036(4) .6360(3) .082(2) Uani ? ?
C7' 1.0038(3) -0.2496(4) .5723(3) .072(2) Uani ? ?
C8' .9420(3) -0.1872(3) .5384(3) .060(2) Uani ? ?
C8a' .8621(3) -0.1814(3) .5702(2) .044(2) Uani ? ?
C9a' .7202(2) -0.1423(3) .6071(2) .040(1) Uani ? ?
H3 .7427 -0.2219 .4688 .0494 Uiso calc N3
H7a .8735 .0919 .6022 .0741 Uiso calc C7
H7b .8721 -0.0154 .6383 .0741 Uiso calc C7
H7c .7919 .0544 .6439 .0741 Uiso calc C7
H8a .6871 .147 .3911 .0718 Uiso calc C8
H8b .652 .0539 .3474 .0718 Uiso calc C8
H9a .5526 .1031 .4354 .0847 Uiso calc C9
H9b .6202 .0894 .4983 .0847 Uiso calc C9
H9c .586 -0.0048 .4553 .0847 Uiso calc C9
H10a .7959 .0191 .3035 .0848 Uiso calc C10
H10b .8315 .1105 .3488 .0848 Uiso calc C10
H11a .8978 -0.0863 .3549 .113 Uiso calc C11
H11b .9439 .0059 .3184 .113 Uiso calc C11
H11c .9315 .002 .4044 .113 Uiso calc C11
H1' .615 -0.0578 .5822 .0695 Uiso calc C1'
H2' .5328 -0.1163 .683 .0813 Uiso calc C2'
H3' .5878 -0.2325 .7652 .0746 Uiso calc C3'
H4' .729 -0.2915 .7533 .0646 Uiso calc C4'
H5' .8899 -0.3352 .7118 .0866 Uiso calc C5'
H6' 1.0254 -0.3461 .6582 .0981 Uiso calc C6'
H7' 1.0598 -0.2548 .5515 .0868 Uiso calc C7'
H8' .9552 -0.1498 .4945 .0715 Uiso calc C8'

loop_
_atom_type_symbol
_atom_type_scat_dispersion_real
_atom_type_scat_dispersion_imag
_atom_type_scat_source
C .002 .002 International_Tables_Vol_IV_Table_2.3.1
H 0 0 International_Tables_Vol_IV_Table_2.3.1
O .008 .006 International_Tables_Vol_IV_Table_2.3.1
N .004 .003 International_Tables_Vol_IV_Table_2.3.1

loop_
_geom_angle_atom_site_label_1
_geom_angle_atom_site_label_2
_geom_angle_atom_site_label_3
_geom_angle
_geom_angle_publ_flag
C2 N1 C6 127.2(3) yes
C2 N1 C7 115.4(3) yes
C6 N1 C7 117.2(3) yes
C2 N3 C4 129.1(3) yes
N1 C2 N3 110.3(3) yes
N1 C2 C8a' 112.0(3) yes
N1 C2 C9a' 112.1(3) yes
N3 C2 C8a' 111.3(3) yes
N3 C2 C9a' 110.3(3) yes
C8a' C2 C9a' 100.6(3) no
O4 C4 N3 120.2(3) yes
O4 C4 C5 121.3(4) yes
N3 C4 C5 118.5(4) yes
C4 C5 C6 114.3(3) yes
C4 C5 C8 107.9(3) yes
C4 C5 C10 109.0(3) yes
C6 C5 C8 108.2(3) yes
C6 C5 C10 109.5(3) yes
C8 C5 C10 107.7(3) yes
O6 C6 N1 120.1(4) yes
O6 C6 C5 119.7(3) yes
N1 C6 C5 120.2(3) yes
C5 C8 C9 115.1(3) yes
C5 C10 C11 114.9(4) yes
C2' C1' C9a' 118.9(4) no
C1' C2' C3' 120.9(4) no
C2' C3' C4' 121.3(4) no
C3' C4' C4a' 118.1(4) no
C4' C4a' C4b' 131.1(4) no
C4' C4a' C9a' 120.5(4) no
C4b' C4a' C9a' 108.4(3) no
C4a' C4b' C5' 130.2(4) no
C4a' C4b' C8a' 109.5(3) no
C5' C4b' C8a' 120.2(4) no
C4b' C5' C6' 118.4(5) no
C5' C6' C7' 121.8(5) no
C6' C7' C8' 119.9(4) no
C7' C8' C8a' 118.4(4) no
C2 C8a' C4b' 110.3(3) no
C2 C8a' C8' 128.3(4) no
C4b' C8a' C8' 121.4(4) no
C2 C9a' C1' 128.4(4) no
C2 C9a' C4a' 111.2(3) no
C1' C9a' C4a' 120.3(4) no

loop_
_geom_bond_atom_site_label_1
_geom_bond_atom_site_label_2
_geom_bond_distance
_geom_bond_publ_flag
O4 C4 1.223(4) yes
O6 C6 1.228(4) yes
N1 C2 1.458(4) yes
N1 C6 1.346(4) yes
N1 C7 1.473(5) yes
N3 C2 1.451(4) yes
N3 C4 1.352(5) yes
C2 C8a' 1.535(5) no
C2 C9a' 1.532(5) no
C4 C5 1.514(5) yes
C5 C6 1.519(5) yes
C5 C8 1.542(5) yes
C5 C10 1.538(5) yes
C8 C9 1.517(6) yes
C10 C11 1.518(7) yes
C1' C2' 1.389(6) no
C1' C9a' 1.372(5) no
C2' C3' 1.353(6) no
C3' C4' 1.384(6) no
C4' C4a' 1.392(5) no
C4a' C4b' 1.460(5) no
C4a' C9a' 1.384(5) no
C4b' C5' 1.390(5) no
C4b' C8a' 1.387(5) no
C5' C6' 1.372(7) no
C6' C7' 1.380(6) no
C7' C8' 1.401(6) no
C8' C8a' 1.369(5) no

loop_
_geom_torsion_atom_site_label_1
_geom_torsion_atom_site_label_2
_geom_torsion_atom_site_label_3
_geom_torsion_atom_site_label_4
_geom_torsion
O4 C4 N3 C2 -175.6(4)
O4 C4 N3 H3 4
O4 C4 C5 C6 177.2(3)
O4 C4 C5 C8 56.8(5)
O4 C4 C5 C10 -60.0(5)
O6 C6 N1 C2 176.5(4)
O6 C6 N1 C7 2.2(5)
O6 C6 C5 C4 -177.6(3)
O6 C6 C5 C8 -57.4(4)
O6 C6 C5 C10 59.7(5)
N1 C2 N3 C4 -5.7(5)
N1 C2 N3 H3 174
N1 C2 C8a' C4b' 120.2(3)
N1 C2 C8a' C8' -57.7(5)
N1 C2 C9a' C1' 59.7(5)
N1 C2 C9a' C4a' -120.0(3)
N1 C6 C5 C4 3.9(5)
N1 C6 C5 C8 124.1(4)
N1 C6 C5 C10 -118.8(4)
N3 C2 N1 C6 5.3(5)
N3 C2 N1 C7 179.7(3)
N3 C2 C8a' C4b' -115.9(3)
N3 C2 C8a' C8' 66.2(5)
N3 C2 C9a' C1' -63.6(5)
N3 C2 C9a' C4a' 116.7(3)
N3 C4 C5 C6 -4.0(5)
N3 C4 C5 C8 -124.4(4)
N3 C4 C5 C10 118.9(4)
C2 N1 C6 C5 -5.1(5)
C2 N3 C4 C5 5.5(6)
C2 C8a' C4b' C4a' -0.7(4)
C2 C8a' C4b' C5' -179.3(4)
C2 C8a' C8' C7' 178.3(4)
C2 C9a' C1' C2' 178.8(4)
C2 C9a' C4a' C4' -179.1(3)
C2 C9a' C4a' C4b' 0.5(4)
C4 N3 C2 C8a' -130.6(4)
C4 N3 C2 C9a' 118.6(4)
C4 C5 C8 C9 63.1(5)
C4 C5 C10 C11 -62.2(5)
C5 C4 N3 H3 -174
C5 C6 N1 C7 -179.4(3)
C6 N1 C2 C8a' 129.8(4)
C6 N1 C2 C9a' -118.0(4)
C6 C5 C8 C9 -61.0(4)
C6 C5 C10 C11 63.5(5)
C7 N1 C2 C8a' -55.8(4)
C7 N1 C2 C9a' 56.4(4)
C8 C5 C10 C11 -179.1(4)
C9 C8 C5 C10 -179.3(3)
C1' C2' C3' C4' 1.2(7)
C1' C9a' C2 C8a' 178.8(4)
C1' C9a' C4a' C4' 1.2(6)
C1' C9a' C4a' C4b' -179.2(4)
C2' C1' C9a' C4a' -1.5(6)
C2' C3' C4' C4a' -1.5(7)
C3' C2' C1' C9a' 0.3(7)
C3' C4' C4a' C4b' -179.2(4)
C3' C4' C4a' C9a' 0.3(6)
C4' C4a' C4b' C5' -1.9(7)
C4' C4a' C4b' C8a' 179.7(4)
C4a' C4b' C5' C6' -177.3(4)
C4a' C4b' C8a' C8' 177.3(4)
C4a' C9a' C2 C8a' -0.9(4)
C4b' C5' C6' C7' -0.1(8)
C4b' C8a' C2 C9a' 1.0(4)
C4b' C8a' C8' C7' 0.7(6)
C5' C4b' C4a' C9a' 178.6(4)
C5' C4b' C8a' C8' -1.3(6)
C5' C6' C7' C8' -0.5(8)
C6' C5' C4b' C8a' 1.0(7)
C6' C7' C8' C8a' 0.2(7)
C8' C8a' C2 C9a' -176.9(4)
C8a' C4b' C4a' C9a' 0.2(4)
